data_7151906
loop_
_publ_author_name
'Bhabak, Krishna P.'
'Vernekar, Amit A.'
'Jakka, Surendar R.'
'Roy, Gouriprasanna'
'Mugesh, Govindasamy'

_publ_section_title
;
 Mechanistic investigations on the efficient catalytic decomposition of
 peroxynitrite by ebselen analogues.
;
_journal_issue 14
_journal_name_full 'Organic &amp; biomolecular chemistry'
_journal_page_first 5193
_journal_page_last 5200
_journal_paper_doi 10.1039/c0ob01234c
_journal_volume 9
_journal_year 2011
_chemical_formula_moiety 'C16 H20 N2 O4 Se'
_chemical_formula_sum 'C16 H20 N2 O4 Se'
_chemical_formula_weight 383.30
_chemical_name_systematic ?
_space_group_IT_number 2
_symmetry_cell_setting triclinic
_symmetry_space_group_name_Hall '-P 1'
_symmetry_space_group_name_H-M 'P -1'
_atom_sites_solution_hydrogens geom
_atom_sites_solution_primary direct
_atom_sites_solution_secondary difmap
_audit_creation_method SHELXL-97
_cell_angle_alpha 87.388(3)
_cell_angle_beta 73.485(3)
_cell_angle_gamma 85.092(3)
_cell_formula_units_Z 2
_cell_length_a 6.9670(14)
_cell_length_b 10.517(2)
_cell_length_c 11.826(2)
_cell_measurement_reflns_used 8636
_cell_measurement_temperature 293(2)
_cell_measurement_theta_max 26.01
_cell_measurement_theta_min 1.94
_cell_volume 827.5(3)
_computing_cell_refinement 'Bruker SMART'
_computing_data_collection 'Bruker SMART'
_computing_data_reduction 'Bruker SAINT'
_computing_molecular_graphics 'Ortep-3 for Windows (Farrugia, 1997)'
_computing_publication_material 'WinGX publication routines (Farrugia, 1999)'
_computing_structure_refinement 'SHELXL-97 (Sheldrick, 1997)'
_computing_structure_solution 'SHELXL-97 (Sheldrick, 1997)'
_diffrn_ambient_temperature 293(2)
_diffrn_detector_area_resol_mean 0.3
_diffrn_measured_fraction_theta_full 0.995
_diffrn_measured_fraction_theta_max 0.995
_diffrn_measurement_device_type 'CCD area detector'
_diffrn_measurement_method 'phi and omega scans'
_diffrn_radiation_monochromator graphite
_diffrn_radiation_source 'fine-focus sealed tube'
_diffrn_radiation_type MoK\a
_diffrn_radiation_wavelength 0.71073
_diffrn_reflns_av_R_equivalents 0.0237
_diffrn_reflns_av_sigmaI/netI 0.0310
_diffrn_reflns_limit_h_max 8
_diffrn_reflns_limit_h_min -8
_diffrn_reflns_limit_k_max 12
_diffrn_reflns_limit_k_min -12
_diffrn_reflns_limit_l_max 14
_diffrn_reflns_limit_l_min -14
_diffrn_reflns_number 8636
_diffrn_reflns_theta_full 26.01
_diffrn_reflns_theta_max 26.01
_diffrn_reflns_theta_min 1.94
_exptl_absorpt_coefficient_mu 2.290
_exptl_absorpt_correction_T_max 0.7251
_exptl_absorpt_correction_T_min 0.5466
_exptl_absorpt_correction_type analytical
_exptl_absorpt_process_details empirical
_exptl_crystal_colour colorless
_exptl_crystal_density_diffrn 1.538
_exptl_crystal_density_method 'not measured'
_exptl_crystal_description prism
_exptl_crystal_F_000 392
_exptl_crystal_size_max 0.30
_exptl_crystal_size_mid 0.20
_exptl_crystal_size_min 0.15
_refine_diff_density_max 1.361
_refine_diff_density_min -0.407
_refine_diff_density_rms 0.085
_refine_ls_extinction_method none
_refine_ls_goodness_of_fit_ref 1.078
_refine_ls_hydrogen_treatment constr
_refine_ls_matrix_type full
_refine_ls_number_parameters 208
_refine_ls_number_reflns 3235
_refine_ls_number_restraints 0
_refine_ls_restrained_S_all 1.078
_refine_ls_R_factor_all 0.0451
_refine_ls_R_factor_gt 0.0395
_refine_ls_shift/su_max 0.000
_refine_ls_shift/su_mean 0.000
_refine_ls_structure_factor_coef Fsqd
_refine_ls_weighting_details 'calc w=1/[\s^2^(Fo^2^)+(0.0674P)^2^+0.4063P] where P=(Fo^2^+2Fc^2^)/3'
_refine_ls_weighting_scheme calc
_refine_ls_wR_factor_gt 0.1084
_refine_ls_wR_factor_ref 0.1116
_reflns_number_gt 2863
_reflns_number_total 3235
_reflns_threshold_expression >2sigma(I)
_cod_data_source_file c0ob01234c.txt
_cod_data_source_block compound20_
_cod_depositor_comments
;
The following automatic conversions were performed:

'_exptl_absorpt_correction_type' value 'ANALYTICAL' changed to
'analytical' according to
/home/saulius/struct/CIF-dictionaries/cif_core.dic dictionary named
'cif_core.dic' version 2.4.1 from 2010-06-29.

Automatic conversion script
Id: cif_fix_values 1715 2011-07-08 13:25:40Z adriana 
;
_cod_original_sg_symbol_H-M P-1
_cod_database_code 7151906

loop_
_symmetry_equiv_pos_as_xyz
'x, y, z'
'-x, -y, -z'

loop_
_atom_site_label
_atom_site_type_symbol
_atom_site_fract_x
_atom_site_fract_y
_atom_site_fract_z
_atom_site_U_iso_or_equiv
_atom_site_adp_type
_atom_site_occupancy
_atom_site_symmetry_multiplicity
_atom_site_calc_flag
_atom_site_refinement_flags
_atom_site_disorder_assembly
_atom_site_disorder_group
Se1 Se 0.66694(5) 0.22622(3) 0.54212(3) 0.03905(14) Uani 1 1 d . . .
O1 O 0.9418(4) 0.3919(3) 0.2376(2) 0.0563(7) Uani 1 1 d . . .
O2 O 0.4629(5) 0.4949(3) 0.8525(3) 0.0715(8) Uani 1 1 d . . .
O3 O 1.1807(5) 0.0889(3) 0.3225(3) 0.0816(9) Uani 1 1 d . . .
H3 H 1.1460 0.0267 0.3655 0.122 Uiso 1 1 calc R . .
O4 O 0.8415(4) 0.1644(2) 0.6007(2) 0.0555(6) Uani 1 1 d . . .
N1 N 0.7981(4) 0.2428(2) 0.3784(2) 0.0393(6) Uani 1 1 d . . .
N2 N 0.4455(5) 0.3145(3) 0.7620(3) 0.0551(8) Uani 1 1 d . . .
C1 C 0.6911(4) 0.4073(3) 0.5440(3) 0.0377(7) Uani 1 1 d . . .
C2 C 0.7931(4) 0.4553(3) 0.4369(3) 0.0389(7) Uani 1 1 d . . .
C3 C 0.8353(5) 0.5834(3) 0.4243(4) 0.0501(9) Uani 1 1 d . . .
H3A H 0.9013 0.6179 0.3512 0.060 Uiso 1 1 calc R . .
C4 C 0.7760(5) 0.6579(3) 0.5240(4) 0.0534(9) Uani 1 1 d . . .
H4 H 0.8062 0.7428 0.5178 0.064 Uiso 1 1 calc R . .
C5 C 0.6733(5) 0.6084(3) 0.6318(4) 0.0525(9) Uani 1 1 d . . .
H5 H 0.6347 0.6607 0.6970 0.063 Uiso 1 1 calc R . .
C6 C 0.6261(5) 0.4815(3) 0.6453(3) 0.0452(8) Uani 1 1 d . . .
C7 C 0.5086(5) 0.4240(4) 0.7545(3) 0.0491(8) Uani 1 1 d . . .
C8 C 0.3200(9) 0.4232(6) 0.9399(4) 0.0980(19) Uani 1 1 d . . .
H8A H 0.1846 0.4622 0.9518 0.118 Uiso 1 1 calc R . .
H8B H 0.3520 0.4188 1.0147 0.118 Uiso 1 1 calc R . .
C9 C 0.3404(7) 0.2895(5) 0.8882(4) 0.0682(12) Uani 1 1 d . . .
C10 C 0.1356(9) 0.2459(7) 0.9013(4) 0.099(2) Uani 1 1 d . . .
H10A H 0.1484 0.1624 0.8693 0.149 Uiso 1 1 calc R . .
H10B H 0.0650 0.3045 0.8597 0.149 Uiso 1 1 calc R . .
H10C H 0.0623 0.2431 0.9834 0.149 Uiso 1 1 calc R . .
C11 C 0.4725(12) 0.1924(9) 0.9375(6) 0.149(4) Uani 1 1 d . . .
H11A H 0.6014 0.2246 0.9270 0.224 Uiso 1 1 calc R . .
H11B H 0.4890 0.1137 0.8966 0.224 Uiso 1 1 calc R . .
H11C H 0.4102 0.1777 1.0201 0.224 Uiso 1 1 calc R . .
C12 C 0.8549(5) 0.3628(3) 0.3388(3) 0.0418(7) Uani 1 1 d . . .
C13 C 0.8399(5) 0.1308(3) 0.2987(3) 0.0439(7) Uani 1 1 d . . .
C14 C 0.7390(6) 0.1580(4) 0.2006(3) 0.0587(10) Uani 1 1 d . . .
H14A H 0.7916 0.2317 0.1552 0.088 Uiso 1 1 calc R . .
H14B H 0.5968 0.1737 0.2345 0.088 Uiso 1 1 calc R . .
H14C H 0.7651 0.0857 0.1503 0.088 Uiso 1 1 calc R . .
C15 C 0.7554(6) 0.0133(4) 0.3709(4) 0.0570(10) Uani 1 1 d . . .
H15A H 0.8189 -0.0041 0.4328 0.085 Uiso 1 1 calc R . .
H15B H 0.7811 -0.0589 0.3205 0.085 Uiso 1 1 calc R . .
H15C H 0.6133 0.0293 0.4048 0.085 Uiso 1 1 calc R . .
C16 C 1.0682(6) 0.1064(4) 0.2461(4) 0.0563(9) Uani 1 1 d . . .
H16A H 1.0928 0.0314 0.1977 0.068 Uiso 1 1 calc R . .
H16B H 1.1157 0.1780 0.1941 0.068 Uiso 1 1 calc R . .

loop_
_atom_site_aniso_label
_atom_site_aniso_U_11
_atom_site_aniso_U_22
_atom_site_aniso_U_33
_atom_site_aniso_U_23
_atom_site_aniso_U_13
_atom_site_aniso_U_12
Se1 0.0406(2) 0.0354(2) 0.0385(2) 0.00412(13) -0.00654(14) -0.00666(13)
O1 0.0582(16) 0.0582(16) 0.0477(15) 0.0186(12) -0.0082(12) -0.0119(12)
O2 0.0701(19) 0.090(2) 0.0546(17) -0.0282(15) -0.0108(14) -0.0156(16)
O3 0.073(2) 0.072(2) 0.099(3) 0.0035(18) -0.0237(19) -0.0059(16)
O4 0.0637(16) 0.0495(14) 0.0510(15) 0.0090(11) -0.0186(13) 0.0110(12)
N1 0.0381(14) 0.0358(14) 0.0400(14) 0.0060(11) -0.0051(11) -0.0038(11)
N2 0.060(2) 0.058(2) 0.0410(16) -0.0043(14) -0.0038(14) -0.0053(15)
C1 0.0318(15) 0.0341(16) 0.0501(18) 0.0013(13) -0.0169(13) -0.0010(12)
C2 0.0308(15) 0.0370(16) 0.0528(19) 0.0087(14) -0.0191(14) -0.0038(12)
C3 0.0376(17) 0.0430(19) 0.077(3) 0.0155(17) -0.0284(17) -0.0069(14)
C4 0.0444(19) 0.0359(18) 0.089(3) -0.0012(18) -0.033(2) -0.0032(14)
C5 0.0405(18) 0.047(2) 0.077(3) -0.0126(18) -0.0280(18) 0.0044(15)
C6 0.0320(16) 0.0461(19) 0.062(2) -0.0097(16) -0.0209(15) 0.0043(13)
C7 0.0423(18) 0.058(2) 0.052(2) -0.0142(17) -0.0196(16) 0.0020(16)
C8 0.094(4) 0.142(5) 0.055(3) -0.037(3) -0.005(3) -0.029(4)
C9 0.070(3) 0.087(3) 0.041(2) -0.004(2) -0.0049(19) -0.009(2)
C10 0.096(4) 0.137(5) 0.053(3) -0.013(3) 0.010(3) -0.048(4)
C11 0.120(6) 0.207(9) 0.084(4) 0.064(5) 0.007(4) 0.040(6)
C12 0.0330(16) 0.0454(18) 0.0467(19) 0.0111(14) -0.0120(14) -0.0057(13)
C13 0.0445(18) 0.0435(18) 0.0390(17) -0.0005(14) -0.0043(14) -0.0026(14)
C14 0.064(2) 0.060(2) 0.053(2) -0.0063(18) -0.0187(19) 0.0029(19)
C15 0.064(2) 0.044(2) 0.054(2) -0.0057(16) 0.0011(18) -0.0126(17)
C16 0.046(2) 0.059(2) 0.055(2) 0.0049(18) -0.0033(17) 0.0027(17)

loop_
_atom_type_symbol
_atom_type_description
_atom_type_scat_dispersion_real
_atom_type_scat_dispersion_imag
_atom_type_scat_source
C C 0.0033 0.0016 'International Tables Vol C Tables 4.2.6.8 and 6.1.1.4'
H H 0.0000 0.0000 'International Tables Vol C Tables 4.2.6.8 and 6.1.1.4'
N N 0.0061 0.0033 'International Tables Vol C Tables 4.2.6.8 and 6.1.1.4'
O O 0.0106 0.0060 'International Tables Vol C Tables 4.2.6.8 and 6.1.1.4'
Se Se -0.0929 2.2259 'International Tables Vol C Tables 4.2.6.8 and 6.1.1.4'

loop_
_geom_angle_atom_site_label_1
_geom_angle_atom_site_label_2
_geom_angle_atom_site_label_3
_geom_angle
_geom_angle_site_symmetry_1
_geom_angle_site_symmetry_3
_geom_angle_publ_flag
O4 Se1 N1 104.95(13) . . ?
O4 Se1 C1 103.33(13) . . ?
N1 Se1 C1 84.68(13) . . ?
C7 O2 C8 104.3(3) . . ?
C16 O3 H3 109.5 . . ?
C12 N1 C13 122.6(3) . . ?
C12 N1 Se1 115.8(2) . . ?
C13 N1 Se1 121.5(2) . . ?
C7 N2 C9 107.3(3) . . ?
C2 C1 C6 122.6(3) . . ?
C2 C1 Se1 112.6(2) . . ?
C6 C1 Se1 124.6(3) . . ?
C1 C2 C3 120.1(3) . . ?
C1 C2 C12 115.8(3) . . ?
C3 C2 C12 124.0(3) . . ?
C4 C3 C2 118.2(4) . . ?
C4 C3 H3A 120.9 . . ?
C2 C3 H3A 120.9 . . ?
C5 C4 C3 121.2(3) . . ?
C5 C4 H4 119.4 . . ?
C3 C4 H4 119.4 . . ?
C4 C5 C6 121.3(4) . . ?
C4 C5 H5 119.3 . . ?
C6 C5 H5 119.3 . . ?
C5 C6 C1 116.5(3) . . ?
C5 C6 C7 124.6(3) . . ?
C1 C6 C7 118.8(3) . . ?
N2 C7 O2 118.9(4) . . ?
N2 C7 C6 124.0(3) . . ?
O2 C7 C6 117.1(3) . . ?
O2 C8 C9 104.7(4) . . ?
O2 C8 H8A 110.8 . . ?
C9 C8 H8A 110.8 . . ?
O2 C8 H8B 110.8 . . ?
C9 C8 H8B 110.8 . . ?
H8A C8 H8B 108.9 . . ?
N2 C9 C10 110.7(4) . . ?
N2 C9 C11 108.0(4) . . ?
C10 C9 C11 112.7(6) . . ?
N2 C9 C8 101.7(4) . . ?
C10 C9 C8 109.5(4) . . ?
C11 C9 C8 113.7(6) . . ?
C9 C10 H10A 109.5 . . ?
C9 C10 H10B 109.5 . . ?
H10A C10 H10B 109.5 . . ?
C9 C10 H10C 109.5 . . ?
H10A C10 H10C 109.5 . . ?
H10B C10 H10C 109.5 . . ?
C9 C11 H11A 109.5 . . ?
C9 C11 H11B 109.5 . . ?
H11A C11 H11B 109.5 . . ?
C9 C11 H11C 109.5 . . ?
H11A C11 H11C 109.5 . . ?
H11B C11 H11C 109.5 . . ?
O1 C12 N1 125.5(3) . . ?
O1 C12 C2 123.6(3) . . ?
N1 C12 C2 110.9(3) . . ?
N1 C13 C14 109.8(3) . . ?
N1 C13 C15 108.9(3) . . ?
C14 C13 C15 109.3(3) . . ?
N1 C13 C16 109.0(3) . . ?
C14 C13 C16 110.2(3) . . ?
C15 C13 C16 109.6(3) . . ?
C13 C14 H14A 109.5 . . ?
C13 C14 H14B 109.5 . . ?
H14A C14 H14B 109.5 . . ?
C13 C14 H14C 109.5 . . ?
H14A C14 H14C 109.5 . . ?
H14B C14 H14C 109.5 . . ?
C13 C15 H15A 109.5 . . ?
C13 C15 H15B 109.5 . . ?
H15A C15 H15B 109.5 . . ?
C13 C15 H15C 109.5 . . ?
H15A C15 H15C 109.5 . . ?
H15B C15 H15C 109.5 . . ?
O3 C16 C13 117.3(3) . . ?
O3 C16 H16A 108.0 . . ?
C13 C16 H16A 108.0 . . ?
O3 C16 H16B 108.0 . . ?
C13 C16 H16B 108.0 . . ?
H16A C16 H16B 107.2 . . ?

loop_
_geom_bond_atom_site_label_1
_geom_bond_atom_site_label_2
_geom_bond_distance
_geom_bond_site_symmetry_2
_geom_bond_publ_flag
Se1 O4 1.638(2) . ?
Se1 N1 1.899(3) . ?
Se1 C1 1.928(3) . ?
O1 C12 1.215(4) . ?
O2 C7 1.353(4) . ?
O2 C8 1.449(6) . ?
O3 C16 1.352(5) . ?
O3 H3 0.8200 . ?
N1 C12 1.377(4) . ?
N1 C13 1.499(4) . ?
N2 C7 1.258(5) . ?
N2 C9 1.485(5) . ?
C1 C2 1.362(5) . ?
C1 C6 1.401(5) . ?
C2 C3 1.396(5) . ?
C2 C12 1.491(5) . ?
C3 C4 1.388(6) . ?
C3 H3A 0.9300 . ?
C4 C5 1.376(6) . ?
C4 H4 0.9300 . ?
C5 C6 1.394(5) . ?
C5 H5 0.9300 . ?
C6 C7 1.455(5) . ?
C8 C9 1.538(7) . ?
C8 H8A 0.9700 . ?
C8 H8B 0.9700 . ?
C9 C10 1.500(7) . ?
C9 C11 1.523(8) . ?
C10 H10A 0.9600 . ?
C10 H10B 0.9600 . ?
C10 H10C 0.9600 . ?
C11 H11A 0.9600 . ?
C11 H11B 0.9600 . ?
C11 H11C 0.9600 . ?
C13 C14 1.523(5) . ?
C13 C15 1.532(5) . ?
C13 C16 1.537(5) . ?
C14 H14A 0.9600 . ?
C14 H14B 0.9600 . ?
C14 H14C 0.9600 . ?
C15 H15A 0.9600 . ?
C15 H15B 0.9600 . ?
C15 H15C 0.9600 . ?
C16 H16A 0.9700 . ?
C16 H16B 0.9700 . ?

loop_
_cod_related_entry_id
_cod_related_entry_database
_cod_related_entry_code
1 ChemSpider 9807121
